data_4338506
loop_
_publ_author_name
'Correa-Ascencio, Marisol'
'Galv\'an-Miranda, Elizabeth K'
'Rasc\'on-Cruz, Fernando'
'Jim\'enez-Sandoval, Omar'
'Jim\'enez-Sandoval, Sergio J'
'Cea-Olivares, Raymundo'
'Jancik, Vojtech'
'Toscano, R. Alfredo'
'Garc\'ia-Montalvo, Ver\'onica'

_publ_section_title
;
 Lanthanide(III) complexes with
 4,5-bis(diphenylphosphinoyl)-1,2,3-triazolate and the use of
 1,10-phenanthroline as auxiliary ligand.
;
_journal_issue 9
_journal_name_full 'Inorganic chemistry'
_journal_page_first 4109
_journal_page_last 4116
_journal_paper_doi 10.1021/ic902120e
_journal_volume 49
_journal_year 2010
_chemical_formula_moiety 'C82 H72 N9 Nd O8 P6 S2, 2(H2 O)'
_chemical_formula_sum 'C82 H76 N9 Nd O10 P6 S2'
_chemical_formula_weight 1741.70
_chemical_name_systematic
; 
?
;
_space_group_IT_number 4
_symmetry_cell_setting monoclinic
_symmetry_space_group_name_Hall 'P 2yb'
_symmetry_space_group_name_H-M 'P 1 21 1'
_atom_sites_solution_hydrogens geom
_atom_sites_solution_primary direct
_atom_sites_solution_secondary difmap
_audit_creation_method SHELXL-97
_cell_angle_alpha 90.00
_cell_angle_beta 107.81(2)
_cell_angle_gamma 90.00
_cell_formula_units_Z 2
_cell_length_a 12.230(5)
_cell_length_b 21.105(8)
_cell_length_c 16.403(6)
_cell_measurement_reflns_used 5481
_cell_measurement_temperature 294(2)
_cell_measurement_theta_max 22.66
_cell_measurement_theta_min 2.33
_cell_volume 4031(3)
_computing_cell_refinement 'SMART V 5.625 (Bruker, 1999)'
_computing_data_collection 'SMART V 5.625 (Bruker, 1999)'
_computing_data_reduction 'SAINT V 6.23C (Bruker, 1999)'
_computing_molecular_graphics 'SHELXTL V 6.12 (Sheldrick, 2000)'
_computing_publication_material 'SHELXTL V 6.12 (Sheldrick, 2000)'
_computing_structure_refinement 'SHELXTL V 6.12 (Sheldrick, 2000)'
_computing_structure_solution 'SHELXTL V 6.12 (Sheldrick, 2000)'
_diffrn_ambient_temperature 294(2)
_diffrn_detector_area_resol_mean 0.661
_diffrn_measured_fraction_theta_full 0.985
_diffrn_measured_fraction_theta_max 0.985
_diffrn_measurement_device_type 'Bruker Smart Apex CCD diffractometer'
_diffrn_measurement_method \w-scans
_diffrn_radiation_monochromator graphite
_diffrn_radiation_source 'fine-focus sealed tube'
_diffrn_radiation_type MoK\a
_diffrn_radiation_wavelength 0.71073
_diffrn_reflns_av_R_equivalents 0.0891
_diffrn_reflns_av_sigmaI/netI 0.1362
_diffrn_reflns_limit_h_max 14
_diffrn_reflns_limit_h_min -14
_diffrn_reflns_limit_k_max 25
_diffrn_reflns_limit_k_min -25
_diffrn_reflns_limit_l_max 19
_diffrn_reflns_limit_l_min -19
_diffrn_reflns_number 31379
_diffrn_reflns_theta_full 25.54
_diffrn_reflns_theta_max 25.54
_diffrn_reflns_theta_min 1.30
_diffrn_standards_decay_% 0
_exptl_absorpt_coefficient_mu 0.879
_exptl_absorpt_correction_T_max 0.9720
_exptl_absorpt_correction_T_min 0.8683
_exptl_absorpt_correction_type multi-scan
_exptl_absorpt_process_details '(Sheldrick, 2004)'
_exptl_crystal_colour colorless
_exptl_crystal_density_diffrn 1.435
_exptl_crystal_density_method 'not measured'
_exptl_crystal_description prism
_exptl_crystal_F_000 1786
_exptl_crystal_size_max 0.216
_exptl_crystal_size_mid 0.052
_exptl_crystal_size_min 0.036
_refine_diff_density_max 1.263
_refine_diff_density_min -0.932
_refine_diff_density_rms 0.088
_refine_ls_abs_structure_details 'Flack H D (1983), Acta Cryst. A39, 876-881'
_refine_ls_abs_structure_Flack 0.462(11)
_refine_ls_extinction_method none
_refine_ls_goodness_of_fit_ref 0.992
_refine_ls_hydrogen_treatment mixed
_refine_ls_matrix_type full
_refine_ls_number_parameters 1110
_refine_ls_number_reflns 14731
_refine_ls_number_restraints 364
_refine_ls_restrained_S_all 0.981
_refine_ls_R_factor_all 0.0952
_refine_ls_R_factor_gt 0.0650
_refine_ls_shift/su_max 0.001
_refine_ls_shift/su_mean 0.000
_refine_ls_structure_factor_coef Fsqd
_refine_ls_weighting_details 'calc w=1/[\s^2^(Fo^2^)+(0.0240P)^2^] where P=(Fo^2^+2Fc^2^)/3'
_refine_ls_weighting_scheme calc
_refine_ls_wR_factor_gt 0.1090
_refine_ls_wR_factor_ref 0.1206
_reflns_number_gt 10814
_reflns_number_total 14731
_reflns_threshold_expression >2sigma(I)
_cod_data_source_file ic902120e_si_001.cif
_cod_data_source_block Compound_3
_cod_depositor_comments
;
The following automatic conversions were performed:

'_symmetry_cell_setting' value 'Monoclinic' changed to 'monoclinic'
according to
/usr/data/users/saulius/automatic-downloads/retrospective/ACS/lib/dictionaries/cif_core.dic
dictionary named 'cif_core.dic' version 2.4.2 from 2011-04-26.

Automatic conversion script
Id: cif_fix_values 2281 2013-09-26 08:29:07Z andrius 
;
_cod_original_sg_symbol_H-M 'P 21'
_cod_database_code 4338506

loop_
_symmetry_equiv_pos_as_xyz
'x, y, z'
'-x, y+1/2, -z'

loop_
_atom_site_label
_atom_site_type_symbol
_atom_site_fract_x
_atom_site_fract_y
_atom_site_fract_z
_atom_site_U_iso_or_equiv
_atom_site_adp_type
_atom_site_occupancy
_atom_site_symmetry_multiplicity
_atom_site_calc_flag
_atom_site_refinement_flags
_atom_site_disorder_assembly
_atom_site_disorder_group
Nd1 Nd 0.49712(3) 0.24849(2) 0.22807(2) 0.02978(10) Uani 1 1 d . . .
P1 P 0.53524(19) 0.20483(10) 0.44711(13) 0.0352(5) Uani 1 1 d . . .
P2 P 0.8371(2) 0.21747(11) 0.61531(14) 0.0424(6) Uani 1 1 d . A .
P3 P 0.56623(18) 0.06950(10) 0.20242(13) 0.0359(5) Uani 1 1 d . . .
P4 P 0.24904(18) 0.12561(10) 0.15789(14) 0.0356(5) Uani 1 1 d . . .
P5 P 0.25746(18) 0.37200(10) 0.22288(14) 0.0354(5) Uani 1 1 d . . .
P6 P 0.57634(19) 0.42624(10) 0.27207(14) 0.0370(5) Uani 1 1 d . . .
O1 O 0.4573(4) 0.2244(2) 0.3614(3) 0.0384(14) Uani 1 1 d . A .
O2 O 0.7400(5) 0.2047(3) 0.6492(3) 0.0497(15) Uani 1 1 d . . .
O3 O 0.5578(5) 0.1392(2) 0.2159(3) 0.0390(15) Uani 1 1 d . A .
O4 O 0.3315(5) 0.1796(3) 0.1764(3) 0.0392(15) Uani 1 1 d . A .
O5 O 0.3365(5) 0.3169(2) 0.2240(3) 0.0395(15) Uani 1 1 d . A .
O6 O 0.5640(5) 0.3556(3) 0.2594(4) 0.0430(16) Uani 1 1 d . A .
N1 N 0.6827(5) 0.2388(4) 0.3670(4) 0.0388(17) Uani 1 1 d . A .
N2 N 0.7945(5) 0.2499(5) 0.3736(4) 0.0474(15) Uani 1 1 d . . .
N3 N 0.8580(5) 0.2456(5) 0.4568(4) 0.0497(16) Uani 1 1 d . A .
C4 C 0.7874(6) 0.2318(3) 0.5043(5) 0.035(2) Uani 1 1 d . . .
C5 C 0.6760(7) 0.2272(3) 0.4461(4) 0.0328(19) Uani 1 1 d . A .
C6 C 0.5332(7) 0.1203(4) 0.4621(5) 0.038(2) Uani 1 1 d . A .
C7 C 0.4658(8) 0.0838(4) 0.3944(5) 0.048(2) Uani 1 1 d . . .
H7A H 0.4179 0.1037 0.3460 0.057 Uiso 1 1 calc R A .
C8 C 0.4695(9) 0.0183(4) 0.3988(6) 0.060(3) Uani 1 1 d . A .
H8A H 0.4251 -0.0058 0.3532 0.072 Uiso 1 1 calc R . .
C9 C 0.5402(10) -0.0113(5) 0.4720(7) 0.067(3) Uani 1 1 d . . .
H9A H 0.5436 -0.0553 0.4754 0.080 Uiso 1 1 calc R A .
C10 C 0.6043(8) 0.0246(4) 0.5385(6) 0.050(2) Uani 1 1 d . A .
H10A H 0.6513 0.0050 0.5875 0.059 Uiso 1 1 calc R . .
C11 C 0.5999(8) 0.0905(4) 0.5335(5) 0.050(2) Uani 1 1 d . . .
H11A H 0.6432 0.1145 0.5797 0.060 Uiso 1 1 calc R A .
C12 C 0.5021(7) 0.2410(6) 0.5360(5) 0.044(2) Uani 1 1 d . A .
C13 C 0.4357(10) 0.2101(5) 0.5783(7) 0.077(3) Uani 1 1 d . . .
H13A H 0.4060 0.1702 0.5600 0.092 Uiso 1 1 calc R A .
C14 C 0.4135(11) 0.2376(8) 0.6466(7) 0.106(5) Uani 1 1 d . A .
H14A H 0.3691 0.2157 0.6743 0.127 Uiso 1 1 calc R . .
C15 C 0.4542(13) 0.2962(7) 0.6756(8) 0.096(5) Uani 1 1 d . . .
H15A H 0.4406 0.3136 0.7237 0.115 Uiso 1 1 calc R A .
C16 C 0.5154(10) 0.3287(5) 0.6321(7) 0.075(3) Uani 1 1 d . A .
H16A H 0.5416 0.3693 0.6500 0.090 Uiso 1 1 calc R . .
C17 C 0.5393(9) 0.3026(5) 0.5624(6) 0.064(3) Uani 1 1 d . . .
H17A H 0.5799 0.3257 0.5330 0.077 Uiso 1 1 calc R A .
C18 C 0.9306(8) 0.1500(4) 0.6273(5) 0.051(2) Uani 1 1 d . . .
C19 C 0.9100(9) 0.0980(4) 0.6699(6) 0.061(3) Uani 1 1 d . A .
H19A H 0.8504 0.0992 0.6940 0.073 Uiso 1 1 calc R . .
C20 C 0.9748(12) 0.0439(6) 0.6781(8) 0.095(4) Uani 1 1 d . . .
H20A H 0.9591 0.0087 0.7067 0.114 Uiso 1 1 calc R A .
C21 C 1.0637(14) 0.0431(8) 0.6429(11) 0.125(7) Uani 1 1 d . A .
H21A H 1.1097 0.0072 0.6494 0.149 Uiso 1 1 calc R . .
C22 C 1.0860(11) 0.0950(8) 0.5979(9) 0.106(5) Uani 1 1 d . . .
H22A H 1.1445 0.0932 0.5727 0.128 Uiso 1 1 calc R A .
C23 C 1.0209(9) 0.1485(5) 0.5911(6) 0.067(3) Uani 1 1 d . A .
H23A H 1.0363 0.1838 0.5626 0.081 Uiso 1 1 calc R . .
C24 C 0.9197(9) 0.2848(5) 0.6687(6) 0.058(3) Uani 1 1 d . . .
C25 C 1.0348(10) 0.2924(6) 0.6868(7) 0.086(4) Uani 1 1 d . A .
H25A H 1.0768 0.2628 0.6668 0.103 Uiso 1 1 calc R . .
C26 C 1.0923(14) 0.3448(7) 0.7360(9) 0.112(5) Uani 1 1 d . . .
H26A H 1.1711 0.3500 0.7475 0.135 Uiso 1 1 calc R A .
C27 C 1.0291(15) 0.3879(8) 0.7663(9) 0.117(6) Uani 1 1 d . A .
H27A H 1.0653 0.4226 0.7982 0.140 Uiso 1 1 calc R . .
C28 C 0.9176(14) 0.3799(6) 0.7501(8) 0.100(4) Uani 1 1 d . . .
H28A H 0.8765 0.4097 0.7708 0.120 Uiso 1 1 calc R A .
C29 C 0.8589(12) 0.3287(5) 0.7032(6) 0.084(4) Uani 1 1 d . A .
H29A H 0.7807 0.3235 0.6947 0.100 Uiso 1 1 calc R . .
N30 N 0.2496(6) -0.0026(3) 0.1451(5) 0.0513(19) Uani 1 1 d . . .
N31 N 0.3190(7) -0.0531(3) 0.1510(5) 0.054(2) Uani 1 1 d . A .
N32 N 0.4294(6) -0.0351(3) 0.1696(4) 0.0487(19) Uani 1 1 d . . .
C33 C 0.4302(7) 0.0296(4) 0.1781(5) 0.037(2) Uani 1 1 d . A .
C34 C 0.3155(7) 0.0507(4) 0.1608(5) 0.036(2) Uani 1 1 d . A .
C35 C 0.1671(7) 0.1240(4) 0.2313(5) 0.042(2) Uani 1 1 d . A .
C36 C 0.1729(8) 0.1769(5) 0.2844(6) 0.053(2) Uani 1 1 d . . .
H36A H 0.2208 0.2106 0.2822 0.064 Uiso 1 1 calc R A .
C37 C 0.1063(9) 0.1790(5) 0.3410(7) 0.077(3) Uani 1 1 d . A .
H37A H 0.1122 0.2133 0.3777 0.092 Uiso 1 1 calc R . .
C38 C 0.0340(10) 0.1308(6) 0.3413(7) 0.070(3) Uani 1 1 d . . .
H38A H -0.0147 0.1342 0.3749 0.084 Uiso 1 1 calc R A .
C39 C 0.0302(8) 0.0774(5) 0.2940(6) 0.053(2) Uani 1 1 d . A .
H39A H -0.0146 0.0431 0.2998 0.064 Uiso 1 1 calc R . .
C40 C 0.0932(8) 0.0748(5) 0.2377(6) 0.057(3) Uani 1 1 d . . .
H40A H 0.0866 0.0394 0.2028 0.068 Uiso 1 1 calc R A .
C41 C 0.1504(7) 0.1359(4) 0.0523(5) 0.042(2) Uani 1 1 d . A .
C42 C 0.0423(9) 0.1088(5) 0.0259(7) 0.068(3) Uani 1 1 d . . .
H42A H 0.0170 0.0839 0.0633 0.082 Uiso 1 1 calc R A .
C43 C -0.0286(10) 0.1194(7) -0.0576(8) 0.087(4) Uani 1 1 d . A .
H43A H -0.1008 0.1007 -0.0764 0.105 Uiso 1 1 calc R . .
C44 C 0.0081(11) 0.1570(5) -0.1114(6) 0.072(3) Uani 1 1 d . . .
H44A H -0.0411 0.1659 -0.1658 0.086 Uiso 1 1 calc R A .
C45 C 0.1131(11) 0.1811(5) -0.0871(7) 0.080(3) Uani 1 1 d . A .
H45A H 0.1386 0.2045 -0.1257 0.096 Uiso 1 1 calc R . .
C46 C 0.1853(9) 0.1716(5) -0.0045(6) 0.058(3) Uani 1 1 d . . .
H46A H 0.2581 0.1898 0.0123 0.070 Uiso 1 1 calc R A .
C47 C 0.6185(8) 0.0516(4) 0.1143(6) 0.047(2) Uani 1 1 d . A .
C48 C 0.5484(8) 0.0620(5) 0.0307(6) 0.065(3) Uani 1 1 d . . .
H48A H 0.4744 0.0776 0.0211 0.078 Uiso 1 1 calc R A .
C49 C 0.5881(10) 0.0494(6) -0.0381(6) 0.080(3) Uani 1 1 d . A .
H49A H 0.5398 0.0551 -0.0937 0.095 Uiso 1 1 calc R . .
C50 C 0.6992(11) 0.0284(5) -0.0247(7) 0.076(3) Uani 1 1 d . . .
H50A H 0.7251 0.0197 -0.0712 0.091 Uiso 1 1 calc R A .
C51 C 0.7714(10) 0.0202(5) 0.0569(7) 0.071(3) Uani 1 1 d . A .
H51A H 0.8471 0.0077 0.0664 0.085 Uiso 1 1 calc R . .
C52 C 0.7299(9) 0.0309(5) 0.1243(6) 0.064(3) Uani 1 1 d . . .
H52A H 0.7785 0.0239 0.1794 0.077 Uiso 1 1 calc R A .
C53 C 0.6642(7) 0.0327(4) 0.2931(5) 0.0341(19) Uani 1 1 d . A .
C54 C 0.6797(8) -0.0319(4) 0.3032(6) 0.056(3) Uani 1 1 d . . .
H54A H 0.6332 -0.0587 0.2620 0.067 Uiso 1 1 calc R A .
C55 C 0.7621(9) -0.0582(5) 0.3726(6) 0.064(3) Uani 1 1 d . A .
H55A H 0.7708 -0.1019 0.3784 0.077 Uiso 1 1 calc R . .
C56 C 0.8327(9) -0.0168(5) 0.4345(6) 0.067(3) Uani 1 1 d . . .
H56A H 0.8887 -0.0330 0.4818 0.081 Uiso 1 1 calc R A .
C57 C 0.8181(8) 0.0464(5) 0.4242(6) 0.056(3) Uani 1 1 d . A .
H57A H 0.8648 0.0731 0.4654 0.067 Uiso 1 1 calc R . .
C58 C 0.7357(7) 0.0734(4) 0.3540(5) 0.042(2) Uani 1 1 d . . .
H58A H 0.7284 0.1172 0.3480 0.050 Uiso 1 1 calc R A .
N59 N 0.4437(6) 0.5317(3) 0.2551(4) 0.0447(18) Uani 1 1 d . . .
N60 N 0.3355(7) 0.5507(3) 0.2409(5) 0.050(2) Uani 1 1 d . A .
N61 N 0.2651(6) 0.5019(3) 0.2304(4) 0.0455(18) Uani 1 1 d . . .
C62 C 0.3275(7) 0.4470(3) 0.2358(5) 0.0337(19) Uani 1 1 d . A .
C63 C 0.4419(7) 0.4667(4) 0.2525(5) 0.039(2) Uani 1 1 d . A .
C64 C 0.6638(7) 0.4449(4) 0.3784(6) 0.043(2) Uani 1 1 d . A .
C65 C 0.7464(8) 0.4005(4) 0.4184(6) 0.057(3) Uani 1 1 d . . .
H65A H 0.7520 0.3629 0.3903 0.068 Uiso 1 1 calc R A .
C66 C 0.8207(9) 0.4114(5) 0.5001(6) 0.066(3) Uani 1 1 d . A .
H66A H 0.8746 0.3810 0.5273 0.079 Uiso 1 1 calc R . .
C67 C 0.8137(10) 0.4675(6) 0.5399(6) 0.074(3) Uani 1 1 d . . .
H67A H 0.8632 0.4754 0.5945 0.089 Uiso 1 1 calc R A .
C68 C 0.7341(10) 0.5121(5) 0.4997(7) 0.078(4) Uani 1 1 d . A .
H68A H 0.7315 0.5505 0.5269 0.094 Uiso 1 1 calc R . .
C69 C 0.6583(8) 0.5011(5) 0.4202(6) 0.060(3) Uani 1 1 d . . .
H69A H 0.6033 0.5314 0.3944 0.072 Uiso 1 1 calc R A .
C70 C 0.6472(7) 0.4599(4) 0.2016(5) 0.044(2) Uani 1 1 d . A .
C71 C 0.6748(11) 0.4198(6) 0.1436(8) 0.086(4) Uani 1 1 d . . .
H71A H 0.6577 0.3768 0.1427 0.103 Uiso 1 1 calc R A .
C72 C 0.7269(12) 0.4440(7) 0.0883(9) 0.095(4) Uani 1 1 d . A .
H72A H 0.7441 0.4171 0.0490 0.114 Uiso 1 1 calc R . .
C73 C 0.7551(11) 0.5074(9) 0.0889(10) 0.110(6) Uani 1 1 d . . .
H73A H 0.7901 0.5232 0.0501 0.132 Uiso 1 1 calc R A .
C74 C 0.7308(10) 0.5465(6) 0.1470(8) 0.091(4) Uani 1 1 d . A .
H74A H 0.7505 0.5892 0.1488 0.109 Uiso 1 1 calc R . .
C75 C 0.6779(8) 0.5235(5) 0.2022(6) 0.058(3) Uani 1 1 d . . .
H75A H 0.6617 0.5509 0.2415 0.069 Uiso 1 1 calc R A .
C76 C 0.1944(8) 0.3634(4) 0.3080(5) 0.041(2) Uani 1 1 d . A .
C77 C 0.0779(9) 0.3757(5) 0.2983(7) 0.067(3) Uani 1 1 d . . .
H77A H 0.0291 0.3916 0.2472 0.081 Uiso 1 1 calc R A .
C78 C 0.0379(10) 0.3633(6) 0.3682(7) 0.068(3) Uani 1 1 d . A .
H78A H -0.0390 0.3706 0.3624 0.082 Uiso 1 1 calc R . .
C79 C 0.1054(12) 0.3415(5) 0.4420(7) 0.076(3) Uani 1 1 d . . .
H79A H 0.0749 0.3330 0.4863 0.091 Uiso 1 1 calc R A .
C80 C 0.2202(11) 0.3313(5) 0.4538(7) 0.071(3) Uani 1 1 d . A .
H80A H 0.2689 0.3179 0.5064 0.085 Uiso 1 1 calc R . .
C81 C 0.2611(9) 0.3415(4) 0.3854(6) 0.057(3) Uani 1 1 d . . .
H81A H 0.3380 0.3330 0.3924 0.069 Uiso 1 1 calc R A .
C82 C 0.1417(6) 0.3733(4) 0.1244(5) 0.0362(19) Uani 1 1 d . A .
C83 C 0.0797(7) 0.4275(4) 0.0926(6) 0.051(2) Uani 1 1 d . . .
H83A H 0.1002 0.4662 0.1202 0.061 Uiso 1 1 calc R A .
C84 C -0.0136(9) 0.4232(5) 0.0188(7) 0.066(3) Uani 1 1 d . A .
H84A H -0.0557 0.4593 -0.0035 0.079 Uiso 1 1 calc R . .
C85 C -0.0439(10) 0.3657(7) -0.0212(7) 0.079(4) Uani 1 1 d . . .
H85A H -0.1061 0.3633 -0.0709 0.095 Uiso 1 1 calc R A .
C86 C 0.0150(11) 0.3132(7) 0.0103(8) 0.098(4) Uani 1 1 d . A .
H86A H -0.0079 0.2747 -0.0171 0.118 Uiso 1 1 calc R . .
C87 C 0.1108(9) 0.3152(5) 0.0840(7) 0.080(3) Uani 1 1 d . . .
H87A H 0.1523 0.2787 0.1053 0.096 Uiso 1 1 calc R A .
O7 O 0.6533(19) 0.2511(17) 0.166(2) 0.048(3) Uani 0.49(7) 1 d PDU A 1
S1 S 0.7696(19) 0.2198(11) 0.1773(15) 0.055(2) Uani 0.49(7) 1 d PDU A 1
C88 C 0.771(4) 0.202(2) 0.072(2) 0.072(7) Uani 0.49(7) 1 d PDU A 1
H88A H 0.7253 0.1645 0.0523 0.108 Uiso 0.49(7) 1 calc PR A 1
H88B H 0.8485 0.1939 0.0729 0.108 Uiso 0.49(7) 1 calc PR A 1
H88C H 0.7400 0.2366 0.0351 0.108 Uiso 0.49(7) 1 calc PR A 1
C89 C 0.863(3) 0.286(2) 0.194(3) 0.081(8) Uani 0.49(7) 1 d PDU A 1
H89A H 0.8719 0.3041 0.2493 0.121 Uiso 0.49(7) 1 calc PR A 1
H89B H 0.8320 0.3174 0.1505 0.121 Uiso 0.49(7) 1 calc PR A 1
H89C H 0.9371 0.2728 0.1909 0.121 Uiso 0.49(7) 1 calc PR A 1
O7B O 0.6618(19) 0.2570(15) 0.171(2) 0.048(3) Uani 0.51(7) 1 d PDU A 2
S1B S 0.7559(18) 0.2112(9) 0.1659(16) 0.052(2) Uani 0.51(7) 1 d PDU A 2
C88B C 0.741(4) 0.206(3) 0.055(2) 0.082(8) Uani 0.51(7) 1 d PDU A 2
H88D H 0.6762 0.1800 0.0273 0.123 Uiso 0.51(7) 1 calc PR A 2
H88E H 0.8092 0.1887 0.0475 0.123 Uiso 0.51(7) 1 calc PR A 2
H88F H 0.7284 0.2482 0.0305 0.123 Uiso 0.51(7) 1 calc PR A 2
C89B C 0.8828(19) 0.258(3) 0.195(2) 0.072(6) Uani 0.51(7) 1 d PDU A 2
H89D H 0.9047 0.2676 0.2549 0.108 Uiso 0.51(7) 1 calc PR A 2
H89E H 0.8685 0.2972 0.1628 0.108 Uiso 0.51(7) 1 calc PR A 2
H89F H 0.9436 0.2355 0.1821 0.108 Uiso 0.51(7) 1 calc PR A 2
O8 O 0.422(4) 0.2784(13) 0.0731(17) 0.064(2) Uani 0.548(4) 1 d PDU A 1
S2 S 0.4841(12) 0.2953(7) 0.0082(9) 0.064(2) Uani 0.548(4) 1 d PDU A 1
C90 C 0.4425(17) 0.2365(10) -0.0725(13) 0.089(6) Uani 0.548(4) 1 d PDU A 1
H90A H 0.4795 0.1972 -0.0508 0.134 Uiso 0.548(4) 1 calc PR A 1
H90B H 0.4646 0.2495 -0.1213 0.134 Uiso 0.548(4) 1 calc PR A 1
H90C H 0.3607 0.2310 -0.0891 0.134 Uiso 0.548(4) 1 calc PR A 1
C91 C 0.407(2) 0.3589(8) -0.0512(11) 0.081(5) Uani 0.548(4) 1 d PDU A 1
H91A H 0.4188 0.3961 -0.0158 0.122 Uiso 0.548(4) 1 calc PR A 1
H91B H 0.3265 0.3487 -0.0704 0.122 Uiso 0.548(4) 1 calc PR A 1
H91C H 0.4330 0.3667 -0.0998 0.122 Uiso 0.548(4) 1 calc PR A 1
O8B O 0.420(6) 0.273(2) 0.078(3) 0.064(3) Uani 0.302(6) 1 d PDU A 2
S2B S 0.467(2) 0.3049(13) 0.0126(17) 0.068(3) Uani 0.302(6) 1 d PDU A 2
C90B C 0.395(3) 0.2679(17) -0.086(2) 0.079(7) Uani 0.302(6) 1 d PDU A 2
H90D H 0.4215 0.2250 -0.0852 0.118 Uiso 0.302(6) 1 calc PR A 2
H90E H 0.4108 0.2906 -0.1318 0.118 Uiso 0.302(6) 1 calc PR A 2
H90F H 0.3139 0.2681 -0.0942 0.118 Uiso 0.302(6) 1 calc PR A 2
C91B C 0.394(3) 0.3783(12) -0.009(2) 0.077(6) Uani 0.302(6) 1 d PDU A 2
H91D H 0.4237 0.4064 0.0388 0.115 Uiso 0.302(6) 1 calc PR A 2
H91E H 0.3133 0.3715 -0.0176 0.115 Uiso 0.302(6) 1 calc PR A 2
H91F H 0.4043 0.3968 -0.0594 0.115 Uiso 0.302(6) 1 calc PR A 2
O8C O 0.434(5) 0.284(2) 0.078(4) 0.065(3) Uani 0.150(5) 1 d PDU A 3
S2C S 0.4105(16) 0.3506(10) 0.0399(11) 0.071(3) Uani 0.150(5) 1 d PDU A 3
C90C C 0.516(4) 0.363(3) -0.012(3) 0.075(5) Uani 0.150(5) 1 d PDU A 3
H90G H 0.5896 0.3684 0.0303 0.112 Uiso 0.150(5) 1 calc PR A 3
H90H H 0.4972 0.4003 -0.0469 0.112 Uiso 0.150(5) 1 calc PR A 3
H90I H 0.5183 0.3271 -0.0471 0.112 Uiso 0.150(5) 1 calc PR A 3
C91C C 0.292(4) 0.340(3) -0.053(2) 0.080(8) Uani 0.150(5) 1 d PDU A 3
H91G H 0.2237 0.3346 -0.0376 0.120 Uiso 0.150(5) 1 calc PR A 3
H91H H 0.3050 0.3033 -0.0837 0.120 Uiso 0.150(5) 1 calc PR A 3
H91I H 0.2847 0.3767 -0.0894 0.120 Uiso 0.150(5) 1 calc PR A 3
O9 O 0.6950(10) 0.1917(4) 0.8046(5) 0.105(2) Uani 1 1 d D . .
H1 H 0.697(12) 0.198(6) 0.756(3) 0.158 Uiso 1 1 d D . .
H2 H 0.650(10) 0.162(5) 0.801(8) 0.158 Uiso 1 1 d D . .
O10 O 0.6504(9) 0.3094(4) 0.8887(6) 0.105(2) Uani 1 1 d D . .
H3 H 0.706(8) 0.329(4) 0.883(10) 0.158 Uiso 1 1 d D . .
H4 H 0.663(10) 0.2723(17) 0.879(9) 0.158 Uiso 1 1 d D . .

loop_
_atom_site_aniso_label
_atom_site_aniso_U_11
_atom_site_aniso_U_22
_atom_site_aniso_U_33
_atom_site_aniso_U_23
_atom_site_aniso_U_13
_atom_site_aniso_U_12
Nd1 0.02853(19) 0.0324(2) 0.02840(18) 0.0005(3) 0.00876(15) -0.0005(3)
P1 0.0398(14) 0.0394(13) 0.0275(12) 0.0019(10) 0.0117(10) -0.0009(10)
P2 0.0438(14) 0.0458(13) 0.0346(12) 0.0012(10) 0.0075(11) -0.0032(11)
P3 0.0339(13) 0.0356(12) 0.0368(12) 0.0002(10) 0.0090(10) 0.0034(10)
P4 0.0313(13) 0.0351(13) 0.0402(13) -0.0038(10) 0.0104(10) -0.0028(10)
P5 0.0278(12) 0.0375(13) 0.0409(13) 0.0002(10) 0.0104(10) -0.0002(10)
P6 0.0368(13) 0.0343(12) 0.0394(13) 0.0012(10) 0.0109(10) -0.0058(10)
O1 0.035(3) 0.050(4) 0.028(3) 0.000(2) 0.006(2) -0.001(2)
O2 0.051(4) 0.062(4) 0.040(3) 0.007(3) 0.019(3) 0.000(3)
O3 0.033(3) 0.034(3) 0.047(4) -0.003(3) 0.007(3) -0.004(3)
O4 0.041(4) 0.037(3) 0.039(3) -0.008(3) 0.013(3) -0.004(3)
O5 0.043(4) 0.028(3) 0.046(4) -0.002(3) 0.013(3) 0.001(3)
O6 0.031(4) 0.054(4) 0.046(4) 0.007(3) 0.015(3) -0.003(3)
N1 0.045(4) 0.042(5) 0.031(3) 0.002(4) 0.013(3) 0.004(4)
N2 0.044(4) 0.059(4) 0.044(4) -0.003(5) 0.020(3) -0.011(6)
N3 0.042(4) 0.064(4) 0.039(3) 0.000(6) 0.005(3) -0.007(6)
C4 0.035(4) 0.037(6) 0.034(4) -0.001(3) 0.011(4) -0.010(3)
C5 0.047(5) 0.026(4) 0.026(4) 0.001(3) 0.012(4) 0.007(3)
C6 0.039(5) 0.049(5) 0.032(5) 0.005(4) 0.019(4) 0.005(4)
C7 0.061(6) 0.057(6) 0.027(4) 0.002(4) 0.014(4) -0.003(5)
C8 0.082(8) 0.048(6) 0.046(6) -0.006(5) 0.014(5) -0.025(5)
C9 0.098(9) 0.042(6) 0.067(7) 0.002(5) 0.034(7) -0.007(6)
C10 0.063(6) 0.048(6) 0.041(5) 0.012(4) 0.020(5) 0.009(5)
C11 0.054(6) 0.049(6) 0.046(5) 0.014(4) 0.012(5) -0.005(5)
C12 0.046(5) 0.052(6) 0.034(4) 0.004(5) 0.013(4) 0.003(6)
C13 0.090(9) 0.077(7) 0.086(8) -0.004(6) 0.060(7) -0.001(6)
C14 0.139(11) 0.139(15) 0.074(8) 0.021(10) 0.084(8) 0.025(11)
C15 0.137(13) 0.104(12) 0.043(7) 0.005(7) 0.021(8) 0.060(10)
C16 0.099(10) 0.055(7) 0.063(8) -0.008(6) 0.012(7) 0.028(6)
C17 0.085(8) 0.049(6) 0.046(6) -0.006(5) 0.002(6) 0.018(6)
C18 0.052(6) 0.055(6) 0.040(5) -0.004(5) 0.007(5) 0.003(5)
C19 0.063(7) 0.052(6) 0.058(6) 0.005(5) 0.006(5) 0.018(5)
C20 0.091(10) 0.065(8) 0.101(10) -0.010(7) -0.011(8) 0.022(8)
C21 0.100(13) 0.110(13) 0.128(14) -0.019(10) -0.018(10) 0.077(11)
C22 0.069(9) 0.145(14) 0.090(10) -0.026(10) 0.001(8) 0.034(10)
C23 0.053(7) 0.083(8) 0.062(7) -0.005(6) 0.013(6) 0.019(6)
C24 0.061(7) 0.064(7) 0.045(6) -0.006(5) 0.010(5) -0.018(5)
C25 0.071(9) 0.093(9) 0.090(9) -0.003(7) 0.020(7) -0.032(7)
C26 0.103(12) 0.112(12) 0.102(12) 0.003(9) 0.003(9) -0.060(10)
C27 0.127(16) 0.120(14) 0.092(11) -0.023(9) 0.018(11) -0.055(12)
C28 0.137(14) 0.065(8) 0.091(10) -0.025(7) 0.026(10) -0.011(9)
C29 0.118(11) 0.078(8) 0.053(7) -0.022(6) 0.024(7) -0.036(8)
N30 0.053(5) 0.043(5) 0.059(5) 0.003(4) 0.019(4) -0.003(4)
N31 0.046(5) 0.047(5) 0.067(5) -0.012(4) 0.015(4) -0.002(4)
N32 0.045(5) 0.040(4) 0.058(5) -0.012(4) 0.011(4) -0.007(4)
C33 0.038(5) 0.029(5) 0.045(5) 0.002(4) 0.012(4) -0.003(4)
C34 0.043(5) 0.032(5) 0.031(5) 0.000(4) 0.010(4) -0.012(4)
C35 0.041(5) 0.035(5) 0.045(5) -0.005(4) 0.004(4) -0.008(4)
C36 0.036(5) 0.061(7) 0.067(7) -0.004(5) 0.021(5) -0.005(5)
C37 0.071(8) 0.081(8) 0.092(8) -0.037(7) 0.045(7) -0.002(7)
C38 0.072(9) 0.087(9) 0.070(8) -0.008(7) 0.049(7) -0.014(7)
C39 0.038(6) 0.071(7) 0.050(6) 0.010(5) 0.013(5) -0.002(5)
C40 0.065(7) 0.062(6) 0.045(6) -0.008(5) 0.018(5) -0.010(5)
C41 0.042(5) 0.034(5) 0.049(5) -0.016(4) 0.013(4) 0.001(4)
C42 0.056(7) 0.074(8) 0.072(7) 0.009(6) 0.018(6) -0.018(6)
C43 0.055(8) 0.121(11) 0.065(8) -0.011(8) -0.013(7) -0.022(8)
C44 0.078(9) 0.081(8) 0.041(6) -0.010(6) -0.005(6) 0.015(7)
C45 0.083(9) 0.090(9) 0.057(7) 0.009(6) 0.009(7) -0.012(7)
C46 0.057(7) 0.074(7) 0.045(6) -0.001(5) 0.017(5) -0.009(5)
C47 0.044(6) 0.050(6) 0.048(6) -0.007(5) 0.013(5) 0.002(5)
C48 0.046(6) 0.091(8) 0.053(6) 0.003(6) 0.006(5) 0.004(6)
C49 0.081(9) 0.121(10) 0.039(6) -0.010(6) 0.022(6) -0.019(8)
C50 0.086(9) 0.103(9) 0.052(7) -0.028(6) 0.042(7) -0.010(7)
C51 0.058(7) 0.102(9) 0.065(8) -0.008(7) 0.035(6) 0.006(6)
C52 0.063(7) 0.088(8) 0.047(6) 0.021(6) 0.027(6) 0.016(6)
C53 0.029(5) 0.034(5) 0.043(5) -0.002(4) 0.017(4) -0.005(4)
C54 0.056(6) 0.042(6) 0.057(6) 0.005(5) -0.004(5) 0.001(5)
C55 0.077(8) 0.052(6) 0.064(7) 0.021(5) 0.021(6) 0.021(6)
C56 0.058(7) 0.072(8) 0.056(6) 0.017(6) -0.006(5) 0.002(6)
C57 0.045(6) 0.069(7) 0.047(6) 0.005(5) 0.005(5) -0.005(5)
C58 0.034(5) 0.052(5) 0.041(5) -0.006(4) 0.014(4) -0.009(4)
N59 0.050(5) 0.032(4) 0.052(5) 0.002(3) 0.015(4) -0.003(4)
N60 0.059(5) 0.038(4) 0.050(5) -0.004(4) 0.012(4) 0.004(4)
N61 0.037(4) 0.048(5) 0.051(5) -0.005(4) 0.013(4) -0.005(4)
C62 0.036(5) 0.026(4) 0.035(5) -0.003(4) 0.004(4) -0.004(4)
C63 0.048(6) 0.030(5) 0.040(5) 0.000(4) 0.016(4) -0.005(4)
C64 0.027(5) 0.045(6) 0.062(6) 0.001(5) 0.020(4) -0.014(4)
C65 0.058(7) 0.047(6) 0.054(6) -0.003(5) 0.001(5) -0.005(5)
C66 0.061(7) 0.075(8) 0.047(6) 0.017(5) -0.005(5) -0.010(6)
C67 0.071(8) 0.090(9) 0.045(6) -0.001(6) -0.006(6) -0.011(7)
C68 0.084(9) 0.084(9) 0.069(8) -0.049(7) 0.027(7) -0.039(7)
C69 0.058(7) 0.060(7) 0.061(7) -0.006(5) 0.016(5) -0.007(5)
C70 0.043(5) 0.048(6) 0.042(5) 0.003(4) 0.017(4) -0.007(4)
C71 0.120(11) 0.071(8) 0.098(9) -0.002(7) 0.081(9) -0.012(8)
C72 0.122(12) 0.093(10) 0.097(10) 0.003(8) 0.075(9) -0.003(9)
C73 0.079(10) 0.164(17) 0.115(13) 0.036(12) 0.071(9) -0.013(10)
C74 0.094(10) 0.088(10) 0.099(10) 0.037(8) 0.041(8) -0.015(8)
C75 0.065(7) 0.061(7) 0.051(6) 0.017(5) 0.023(5) -0.003(5)
C76 0.050(6) 0.025(4) 0.047(5) -0.001(4) 0.013(5) -0.004(4)
C77 0.050(7) 0.095(9) 0.064(7) 0.002(6) 0.028(6) 0.003(6)
C78 0.043(7) 0.112(10) 0.061(7) 0.005(7) 0.035(6) -0.013(7)
C79 0.104(10) 0.076(8) 0.062(8) -0.009(6) 0.045(8) -0.029(7)
C80 0.080(9) 0.086(8) 0.054(7) 0.007(6) 0.032(6) 0.000(7)
C81 0.053(6) 0.074(7) 0.042(6) -0.008(5) 0.010(5) 0.003(5)
C82 0.030(5) 0.045(5) 0.039(5) -0.002(4) 0.017(4) 0.003(4)
C83 0.040(5) 0.051(6) 0.059(6) -0.002(5) 0.012(5) 0.006(5)
C84 0.052(7) 0.070(8) 0.072(7) 0.012(6) 0.015(6) 0.010(6)
C85 0.050(7) 0.120(11) 0.058(8) -0.016(8) 0.002(6) 0.017(8)
C86 0.069(9) 0.115(11) 0.089(9) -0.047(8) -0.008(7) 0.017(8)
C87 0.058(7) 0.072(8) 0.095(9) -0.021(7) 0.002(7) 0.013(6)
O7 0.041(4) 0.053(5) 0.057(5) 0.002(5) 0.026(4) 0.000(4)
S1 0.047(4) 0.062(5) 0.062(5) -0.004(4) 0.023(4) 0.002(4)
C88 0.066(14) 0.089(11) 0.068(10) -0.008(11) 0.031(11) 0.020(12)
C89 0.047(9) 0.087(18) 0.103(13) -0.006(14) 0.015(12) -0.017(12)
O7B 0.039(4) 0.055(5) 0.056(5) 0.002(5) 0.025(4) 0.000(4)
S1B 0.044(4) 0.055(4) 0.061(5) -0.002(4) 0.024(4) -0.002(3)
C88B 0.075(18) 0.113(14) 0.061(9) -0.012(12) 0.026(11) 0.034(16)
C89B 0.044(6) 0.092(16) 0.086(9) 0.004(14) 0.031(8) -0.015(9)
O8 0.062(5) 0.091(5) 0.040(4) 0.013(4) 0.015(4) -0.006(4)
S2 0.062(4) 0.088(4) 0.040(3) 0.015(3) 0.015(3) -0.006(3)
C90 0.068(14) 0.126(12) 0.074(11) -0.024(10) 0.022(10) 0.007(12)
C91 0.087(9) 0.100(8) 0.054(8) 0.025(6) 0.017(8) -0.003(7)
O8B 0.063(6) 0.089(6) 0.040(5) 0.012(4) 0.015(5) -0.005(5)
S2B 0.069(5) 0.091(5) 0.042(4) 0.015(4) 0.015(4) -0.008(4)
C90B 0.077(16) 0.117(14) 0.047(6) -0.003(10) 0.024(11) 0.000(12)
C91B 0.087(11) 0.089(8) 0.049(11) 0.016(7) 0.014(11) -0.006(8)
O8C 0.065(6) 0.090(5) 0.040(5) 0.013(4) 0.014(5) -0.005(5)
S2C 0.071(5) 0.091(5) 0.044(5) 0.015(5) 0.010(5) -0.004(5)
C90C 0.082(9) 0.092(11) 0.047(10) 0.024(9) 0.015(8) -0.004(10)
C91C 0.084(10) 0.100(16) 0.046(14) 0.020(11) 0.005(9) -0.009(13)
O9 0.155(7) 0.084(4) 0.088(4) -0.001(4) 0.055(4) -0.009(4)
O10 0.155(7) 0.084(4) 0.088(4) -0.001(4) 0.055(4) -0.009(4)

loop_
_atom_type_symbol
_atom_type_description
_atom_type_scat_dispersion_real
_atom_type_scat_dispersion_imag
_atom_type_scat_source
C C 0.0033 0.0016 'International Tables Vol C Tables 4.2.6.8 and 6.1.1.4'
H H 0.0000 0.0000 'International Tables Vol C Tables 4.2.6.8 and 6.1.1.4'
N N 0.0061 0.0033 'International Tables Vol C Tables 4.2.6.8 and 6.1.1.4'
O O 0.0106 0.0060 'International Tables Vol C Tables 4.2.6.8 and 6.1.1.4'
P P 0.1023 0.0942 'International Tables Vol C Tables 4.2.6.8 and 6.1.1.4'
S S 0.1246 0.1234 'International Tables Vol C Tables 4.2.6.8 and 6.1.1.4'
Nd Nd -0.1943 3.0179 'International Tables Vol C Tables 4.2.6.8 and 6.1.1.4'

loop_
_geom_angle_atom_site_label_1
_geom_angle_atom_site_label_2
_geom_angle_atom_site_label_3
_geom_angle
O8B Nd1 O6 91.2(11)
O8B Nd1 O5 77.6(15)
O6 Nd1 O5 70.45(18)
O8B Nd1 O4 75.3(14)
O6 Nd1 O4 146.20(19)
O5 Nd1 O4 76.38(16)
O8B Nd1 O7 71.1(19)
O6 Nd1 O7 79.0(8)
O5 Nd1 O7 135.3(9)
O4 Nd1 O7 123.1(8)
O8B Nd1 O1 147.1(17)
O6 Nd1 O1 98.76(17)
O5 Nd1 O1 76.45(18)
O4 Nd1 O1 79.28(17)
O7 Nd1 O1 141.5(9)
O8B Nd1 O3 98.6(12)
O6 Nd1 O3 144.16(16)
O5 Nd1 O3 145.32(18)
O4 Nd1 O3 69.41(18)
O7 Nd1 O3 72.0(9)
O1 Nd1 O3 91.46(17)
O8B Nd1 O8C 6.8(18)
O6 Nd1 O8C 84.8(13)
O5 Nd1 O8C 77.6(15)
O4 Nd1 O8C 81.9(13)
O7 Nd1 O8C 67.6(17)
O1 Nd1 O8C 150.8(15)
O3 Nd1 O8C 102.6(14)
O8B Nd1 O7B 73.0(18)
O6 Nd1 O7B 75.5(7)
O5 Nd1 O7B 134.0(8)
O4 Nd1 O7B 127.0(7)
O1 Nd1 O7B 139.8(8)
O3 Nd1 O7B 74.7(7)
O8C Nd1 O7B 69.2(16)
O8B Nd1 O8 2.7(19)
O6 Nd1 O8 88.6(7)
O5 Nd1 O8 77.2(8)
O4 Nd1 O8 77.8(8)
O7 Nd1 O8 70.0(12)
O1 Nd1 O8 148.4(9)
O3 Nd1 O8 100.5(7)
O7B Nd1 O8 71.8(12)
O8B Nd1 N1 148.1(16)
O6 Nd1 N1 75.3(2)
O5 Nd1 N1 122.42(19)
O4 Nd1 N1 130.5(2)
O7 Nd1 N1 77.9(8)
O1 Nd1 N1 64.63(17)
O3 Nd1 N1 78.4(2)
O8C Nd1 N1 142.9(14)
O7B Nd1 N1 75.6(8)
O8 Nd1 N1 146.4(9)
O1 P1 C5 104.8(3)
O1 P1 C12 114.1(4)
C5 P1 C12 110.6(4)
O1 P1 C6 111.7(3)
C5 P1 C6 108.4(3)
C12 P1 C6 107.1(4)
O2 P2 C4 110.9(3)
O2 P2 C18 111.7(4)
C4 P2 C18 104.8(4)
O2 P2 C24 110.8(4)
C4 P2 C24 109.3(4)
C18 P2 C24 109.1(5)
O3 P3 C53 111.4(3)
O3 P3 C47 112.6(4)
C53 P3 C47 105.6(4)
O3 P3 C33 113.1(4)
C53 P3 C33 108.8(4)
C47 P3 C33 104.9(4)
O4 P4 C34 113.6(4)
O4 P4 C35 111.2(3)
C34 P4 C35 108.2(4)
O4 P4 C41 108.5(4)
C34 P4 C41 107.5(4)
C35 P4 C41 107.6(4)
O5 P5 C62 113.6(4)
O5 P5 C82 110.4(3)
C62 P5 C82 108.1(4)
O5 P5 C76 109.7(4)
C62 P5 C76 107.6(4)
C82 P5 C76 107.1(4)
O6 P6 C64 110.9(4)
O6 P6 C70 110.6(4)
C64 P6 C70 106.2(4)
O6 P6 C63 113.5(4)
C64 P6 C63 108.2(4)
C70 P6 C63 107.1(4)
P1 O1 Nd1 131.1(3)
P3 O3 Nd1 167.0(4)
P4 O4 Nd1 166.0(4)
P5 O5 Nd1 166.2(3)
P6 O6 Nd1 166.6(4)
C5 N1 N2 108.1(6)
C5 N1 Nd1 123.1(5)
N2 N1 Nd1 128.5(4)
N3 N2 N1 108.9(6)
N2 N3 C4 108.9(6)
N3 C4 C5 106.2(6)
N3 C4 P2 123.5(6)
C5 C4 P2 130.2(6)
N1 C5 C4 108.1(7)
N1 C5 P1 113.5(5)
C4 C5 P1 138.2(6)
C11 C6 C7 118.9(8)
C11 C6 P1 123.0(7)
C7 C6 P1 117.9(6)
C8 C7 C6 120.6(8)
C7 C8 C9 119.5(8)
C10 C9 C8 119.6(9)
C9 C10 C11 120.4(9)
C6 C11 C10 120.9(8)
C13 C12 C17 117.8(9)
C13 C12 P1 121.3(9)
C17 C12 P1 120.8(7)
C14 C13 C12 120.6(11)
C13 C14 C15 122.0(13)
C16 C15 C14 118.2(11)
C15 C16 C17 121.4(11)
C16 C17 C12 119.8(11)
C19 C18 C23 119.3(9)
C19 C18 P2 118.8(8)
C23 C18 P2 121.8(8)
C18 C19 C20 121.8(11)
C19 C20 C21 118.4(13)
C20 C21 C22 121.3(13)
C23 C22 C21 119.2(14)
C22 C23 C18 119.9(12)
C25 C24 C29 118.3(10)
C25 C24 P2 126.0(9)
C29 C24 P2 115.2(8)
C24 C25 C26 121.1(13)
C27 C26 C25 118.8(15)
C28 C27 C26 120.2(15)
C27 C28 C29 122.4(15)
C28 C29 C24 119.1(13)
N31 N30 C34 108.4(7)
N32 N31 N30 111.1(7)
N31 N32 C33 106.2(7)
N32 C33 C34 108.5(7)
N32 C33 P3 117.8(6)
C34 C33 P3 133.7(6)
N30 C34 C33 105.7(7)
N30 C34 P4 119.5(6)
C33 C34 P4 134.8(6)
C40 C35 C36 116.9(8)
C40 C35 P4 124.9(7)
C36 C35 P4 118.1(7)
C35 C36 C37 120.3(9)
C38 C37 C36 119.3(10)
C37 C38 C39 122.1(10)
C38 C39 C40 119.2(10)
C39 C40 C35 121.9(9)
C46 C41 C42 118.9(9)
C46 C41 P4 117.8(7)
C42 C41 P4 123.3(8)
C41 C42 C43 119.3(10)
C44 C43 C42 120.0(11)
C45 C44 C43 120.7(10)
C44 C45 C46 120.6(11)
C41 C46 C45 120.5(10)
C48 C47 C52 116.8(9)
C48 C47 P3 119.8(7)
C52 C47 P3 123.3(7)
C49 C48 C47 120.5(10)
C50 C49 C48 120.3(10)
C51 C50 C49 120.3(10)
C52 C51 C50 118.8(11)
C51 C52 C47 123.2(10)
C54 C53 C58 119.2(8)
C54 C53 P3 124.3(6)
C58 C53 P3 116.3(6)
C53 C54 C55 122.2(9)
C54 C55 C56 118.3(9)
C57 C56 C55 119.5(9)
C56 C57 C58 122.6(9)
C57 C58 C53 118.2(8)
N60 N59 C63 106.9(7)
N61 N60 N59 111.1(6)
N60 N61 C62 108.9(7)
N61 C62 C63 105.3(6)
N61 C62 P5 120.3(6)
C63 C62 P5 134.5(6)
N59 C63 C62 107.9(7)
N59 C63 P6 117.8(6)
C62 C63 P6 134.3(6)
C69 C64 C65 118.9(9)
C69 C64 P6 124.6(7)
C65 C64 P6 116.4(7)
C64 C65 C66 120.8(9)
C67 C66 C65 119.1(10)
C66 C67 C68 120.3(9)
C67 C68 C69 121.2(10)
C68 C69 C64 119.7(10)
C71 C70 C75 118.0(9)
C71 C70 P6 117.9(7)
C75 C70 P6 124.1(7)
C72 C71 C70 119.4(11)
C71 C72 C73 121.8(13)
C74 C73 C72 118.9(12)
C75 C74 C73 120.2(12)
C74 C75 C70 121.6(10)
C81 C76 C77 117.6(9)
C81 C76 P5 118.8(7)
C77 C76 P5 123.6(7)
C78 C77 C76 117.8(10)
C79 C78 C77 122.6(11)
C78 C79 C80 120.5(11)
C79 C80 C81 118.1(11)
C76 C81 C80 123.3(10)
C83 C82 C87 120.8(8)
C83 C82 P5 122.9(7)
C87 C82 P5 116.1(7)
C82 C83 C84 118.9(9)
C85 C84 C83 120.2(10)
C86 C85 C84 120.8(11)
C85 C86 C87 121.2(12)
C82 C87 C86 118.0(10)
S1 O7 Nd1 139(3)
O7 S1 C88 104.9(14)
O7 S1 C89 102.2(14)
C88 S1 C89 97.0(12)
S1B O7B Nd1 134(2)
O7B S1B C88B 104.5(14)
O7B S1B C89B 104.0(13)
C88B S1B C89B 96.5(11)
S2 O8 Nd1 131(2)
O8 S2 C91 105.5(12)
O8 S2 C90 105.5(11)
C91 S2 C90 97.9(10)
S2B O8B Nd1 135(4)
O8B S2B C90B 104.9(17)
O8B S2B C91B 104.6(17)
C90B S2B C91B 97.1(14)
S2C O8C Nd1 131(4)
O8C S2C C90C 105.2(19)
O8C S2C C91C 103.8(18)
C90C S2C C91C 97.2(16)

loop_
_geom_bond_atom_site_label_1
_geom_bond_atom_site_label_2
_geom_bond_distance
Nd1 O8B 2.40(4)
Nd1 O6 2.406(6)
Nd1 O5 2.423(5)
Nd1 O4 2.426(5)
Nd1 O7 2.43(3)
Nd1 O1 2.435(5)
Nd1 O3 2.450(5)
Nd1 O8C 2.46(5)
Nd1 O7B 2.47(3)
Nd1 O8 2.51(2)
Nd1 N1 2.687(6)
P1 O1 1.496(5)
P1 C5 1.791(8)
P1 C12 1.799(8)
P1 C6 1.802(8)
P2 O2 1.481(6)
P2 C4 1.761(8)
P2 C18 1.800(9)
P2 C24 1.808(10)
P3 O3 1.495(6)
P3 C53 1.778(8)
P3 C47 1.791(9)
P3 C33 1.797(8)
P4 O4 1.490(6)
P4 C34 1.772(8)
P4 C35 1.786(9)
P4 C41 1.795(9)
P5 O5 1.508(6)
P5 C62 1.782(8)
P5 C82 1.793(8)
P5 C76 1.798(9)
P6 O6 1.506(6)
P6 C64 1.788(9)
P6 C70 1.790(9)
P6 C63 1.792(9)
N1 C5 1.347(8)
N1 N2 1.359(8)
N2 N3 1.350(7)
N3 C4 1.360(9)
C4 C5 1.408(10)
C6 C11 1.360(11)
C6 C7 1.394(11)
C7 C8 1.386(11)
C8 C9 1.394(13)
C9 C10 1.362(12)
C10 C11 1.393(11)
C12 C13 1.382(13)
C12 C17 1.400(14)
C13 C14 1.360(14)
C14 C15 1.36(2)
C15 C16 1.366(16)
C16 C17 1.378(14)
C18 C19 1.366(12)
C18 C23 1.404(13)
C19 C20 1.372(14)
C20 C21 1.38(2)
C21 C22 1.39(2)
C22 C23 1.367(16)
C24 C25 1.356(14)
C24 C29 1.410(14)
C25 C26 1.422(16)
C26 C27 1.381(19)
C27 C28 1.318(18)
C28 C29 1.392(15)
N30 N31 1.346(9)
N30 C34 1.363(10)
N31 N32 1.344(9)
N32 C33 1.372(9)
C33 C34 1.415(11)
C35 C40 1.402(12)
C35 C36 1.403(11)
C36 C37 1.411(13)
C37 C38 1.349(14)
C38 C39 1.361(13)
C39 C40 1.373(12)
C41 C46 1.365(12)
C41 C42 1.383(12)
C42 C43 1.396(14)
C43 C44 1.361(16)
C44 C45 1.323(14)
C45 C46 1.387(13)
C47 C48 1.394(12)
C47 C52 1.392(13)
C48 C49 1.385(13)
C49 C50 1.381(15)
C50 C51 1.370(14)
C51 C52 1.367(13)
C53 C54 1.380(11)
C53 C58 1.401(10)
C54 C55 1.385(12)
C55 C56 1.415(13)
C56 C57 1.350(13)
C57 C58 1.398(11)
N59 N60 1.334(9)
N59 C63 1.371(9)
N60 N61 1.320(9)
N61 C62 1.374(10)
C62 C63 1.405(11)
C64 C69 1.383(12)
C64 C65 1.387(12)
C65 C66 1.389(12)
C66 C67 1.367(14)
C67 C68 1.370(14)
C68 C69 1.369(13)
C70 C71 1.389(13)
C70 C75 1.395(11)
C71 C72 1.358(15)
C72 C73 1.382(17)
C73 C74 1.361(17)
C74 C75 1.353(14)
C76 C81 1.362(11)
C76 C77 1.409(12)
C77 C78 1.402(13)
C78 C79 1.322(14)
C79 C80 1.374(15)
C80 C81 1.378(12)
C82 C83 1.383(11)
C82 C87 1.390(12)
C83 C84 1.389(13)
C84 C85 1.377(15)
C85 C86 1.336(16)
C86 C87 1.404(15)
O7 S1 1.525(13)
S1 C88 1.768(14)
S1 C89 1.777(13)
O7B S1B 1.525(13)
S1B C88B 1.771(13)
S1B C89B 1.781(13)
O8 S2 1.527(13)
S2 C91 1.755(13)
S2 C90 1.773(13)
O8B S2B 1.526(15)
S2B C90B 1.769(15)
S2B C91B 1.770(15)
O8C S2C 1.526(18)
S2C C90C 1.766(16)
S2C C91C 1.767(16)

loop_
_geom_hbond_atom_site_label_D
_geom_hbond_atom_site_label_H
_geom_hbond_atom_site_label_A
_geom_hbond_distance_DH
_geom_hbond_distance_HA
_geom_hbond_distance_DA
_geom_hbond_angle_DHA
_geom_hbond_site_symmetry_A
O9 H1 O2 0.819(10) 1.98(3) 2.782(10) 167(14) .
O9 H2 N60 0.818(10) 2.48(12) 3.063(11) 130(13) 2_646
O10 H3 N31 0.824(10) 2.55(10) 3.023(12) 118(10) 2_656
O10 H4 O9 0.825(10) 2.19(5) 2.970(12) 157(13) .
